data_1100251
loop_
_publ_author_name
'Boche, Gernot'
'Ledig, Burkhard'
'Marsch, Michael'
'Harms, Klaus'

_publ_section_title
;
 [Indenyllithium.2(N,N,N'-trimethylethylenediamine)]~\\infty~:
 N---H hydrogen bridges to the indenyl anion
;
_journal_issue 12
_journal_name_full 'Acta Crystallographica Section E'
_journal_page_first m570
_journal_page_last m572
_journal_paper_doi 10.1107/S1600536801018876
_journal_volume 57
_journal_year 2001
_chemical_formula_iupac '[Li (C5 H14 N2)2] (C9 H7)'
_chemical_formula_moiety 'C10 H28 Li N4 1+, C9 H7 1-'
_chemical_formula_sum 'C19 H35 Li N4'
_chemical_name_systematic
;
bis(N,N,N'-Trimethylethylenediamine)-lithium indenide
;
_space_group_IT_number 15
_symmetry_cell_setting monoclinic
_symmetry_space_group_name_Hall '-C 2yc'
_symmetry_space_group_name_H-M 'C 1 2/c 1'
_audit_creation_method SHELXL-97
_cell_angle_alpha 90.00
_cell_angle_beta 106.10(1)
_cell_angle_gamma 90.00
_cell_formula_units_Z 4
_cell_length_a 17.669(8)
_cell_length_b 7.921(2)
_cell_length_c 15.598(4)
_cell_volume 2097.415
_diffrn_ambient_temperature 173
_exptl_crystal_colour colorless
_exptl_crystal_density_diffrn 1.034
_exptl_crystal_description prism
_refine_ls_R_factor_gt 4.01
_refine_ls_wR_factor_gt 4.01
_cod_duplicate_entry 2200627
_cod_original_sg_symbol_H-M 'C 2/c'
_cod_original_formula_sum 'C19 H35 Li1 N4'
_cod_database_code 1100251

loop_
_symmetry_equiv_pos_site_id
_symmetry_equiv_pos_as_xyz
1 x,y,z
2 1/2+x,1/2+y,z
3 x,-y,1/2+z
4 1/2+x,1/2-y,1/2+z
5 -x,-y,-z
6 -1/2-x,-1/2-y,-z
7 -x,y,-1/2-z
8 -1/2-x,-1/2+y,-1/2-z

loop_
_atom_site_label
_atom_site_type_symbol
_atom_site_fract_x
_atom_site_fract_y
_atom_site_fract_z
C1? C 0.7307(4) 0.2323(9) 0.1137(3)
H1? H 0.71460 0.16370 0.15540
C2? C 0.7550(4) 0.4011(9) 0.1237(4)
H2? H 0.75720 0.46630 0.17540
C3? C 0.7755(4) 0.4626(7) 0.0508(4)
H3? H 0.79390 0.57310 0.04390
C4 C 0.7771(3) 0.3127(6) -0.0952(3)
H4 H 0.79820 0.40450 -0.12040
C5 C 0.7598(2) 0.1621(6) -0.1421(3)
H5 H 0.76730 0.15370 -0.19990
C6 C 0.7313(2) 0.0223(6) -0.1054(3)
H6 H 0.71990 -0.08020 -0.13810
C7 C 0.7201(3) 0.0346(6) -0.0213(3)
H7 H 0.70170 -0.06050 0.00430
C8? C 0.7357(3) 0.1859(6) 0.0263(3)
C9 C 0.7637(3) 0.3305(6) -0.0115(3)
Li1 Li 1.00000 0.1746(5) 0.25000
N1 N 0.91235(8) 0.0589(2) 0.15426(8)
H8 H 0.8703(10) 0.125(2) 0.1486(11)
N2 N 1.03682(7) 0.29299(19) 0.14997(8)
C10 C 0.93977(10) 0.0799(3) 0.07387(10)
H9 H 0.89560 0.05920 0.01990
H10 H 0.98170 -0.00350 0.07460
C11 C 0.97093(9) 0.2544(3) 0.07065(10)
H11 H 0.98910 0.26660 0.01640
H12 H 0.92800 0.33680 0.06670
C12 C 0.88743(12) -0.1136(3) 0.16408(15)
H13 H 0.86590 -0.12020 0.21550
H14 H 0.93280 -0.18960 0.17340
H15 H 0.84690 -0.14710 0.11000
C13 C 1.10932(9) 0.2109(3) 0.14345(11)
H16 H 1.10130 0.08850 0.13880
H17 H 1.15230 0.23700 0.19680
H18 H 1.12290 0.25240 0.09040
C14 C 1.04974(13) 0.4753(3) 0.15885(14)
H19 H 1.00040 0.53140 0.15930
H20 H 1.06730 0.51700 0.10840
H21 H 1.09010 0.49940 0.21470
C9E* C 0.7363(3) 0.1695(6) 0.0115(3)
C4E* C 0.7229(3) 0.1873(6) 0.0952(3)
H4E* H 0.70180 0.09550 0.12040
C5E* C 0.7402(2) 0.3379(6) 0.1421(3)
H5E* H 0.73270 0.34630 0.19990
C6E* C 0.7687(2) 0.4777(6) 0.1054(3)
H6E* H 0.78010 0.58020 0.13810
C7E* C 0.7799(3) 0.4654(6) 0.0213(3)
H7E* H 0.79830 0.56050 -0.00430
N1F* N 1.08765(8) 0.0589(2) 0.34574(8)
H8F* H 1.1297(10) 0.125(2) 0.3514(11)
C10F* C 1.06023(10) 0.0799(3) 0.42613(10)
H9F* H 1.10440 0.05920 0.48010
H10F* H 1.01830 -0.00350 0.42540
C11F* C 1.02907(9) 0.2544(3) 0.42935(10)
N2F* N 0.96318(7) 0.29299(19) 0.35003(8)
C13F* C 0.89068(9) 0.2109(3) 0.35655(11)
H16F* H 0.89870 0.08850 0.36120
H17F* H 0.84770 0.23700 0.30320
H18F* H 0.87710 0.25240 0.40960
C14F* C 0.95026(13) 0.4753(3) 0.34115(14)
H19F* H 0.99960 0.53140 0.34070
H20F* H 0.93270 0.51700 0.39160
H21F* H 0.90990 0.49940 0.28530
H11F* H 1.01090 0.26660 0.48360
H12F* H 1.07200 0.33680 0.43330
C12F* C 1.11257(12) -0.1136(3) 0.33592(15)
H13F* H 1.13410 -0.12020 0.28450
H14F* H 1.06720 -0.18960 0.32660
H15F* H 1.15310 -0.14710 0.39000

loop_
_atom_type_symbol
_atom_type_radius_bond
C 0.68
H 0.23
Li 1.00
N 0.68
